data_7128811
loop_
_publ_author_name
'Mondal, Atanu'
'Shivangi, ?'
'Tung, Pinku'
'Wagulde, Siddhant V.'
'Ramasastry, S. S. V.'

_publ_section_title
;
 Annulative Morita-Baylis-Hillman reaction to synthesise chiral
 dibenzocycloheptanes.
;
_journal_issue 73
_journal_name_full 'Chemical communications (Cambridge, England)'
_journal_page_first 9260
_journal_page_last 9263
_journal_paper_doi 10.1039/d1cc02765d
_journal_volume 57
_journal_year 2021
_chemical_formula_moiety 'C26 H18 O2'
_chemical_formula_sum 'C26 H18 O2'
_chemical_formula_weight 362.40
_space_group_crystal_system monoclinic
_space_group_IT_number 14
_space_group_name_Hall '-P 2ybc'
_space_group_name_H-M_alt 'P 1 21/c 1'
_atom_sites_solution_hydrogens geom
_atom_sites_solution_primary dual
_audit_creation_date 2019-05-17
_audit_creation_method
;
Olex2 1.2
(compiled 2018.05.29 svn.r3508 for OlexSys, GUI svn.r5506)
;
_audit_update_record
;
2019-05-17 deposited with the CCDC.	2021-08-13 downloaded from the CCDC.
;
_cell_angle_alpha 90
_cell_angle_beta 95.527(16)
_cell_angle_gamma 90
_cell_formula_units_Z 4
_cell_length_a 8.3826(15)
_cell_length_b 12.595(2)
_cell_length_c 17.554(3)
_cell_measurement_reflns_used 693
_cell_measurement_temperature 298.00(2)
_cell_measurement_theta_max 30.9830
_cell_measurement_theta_min 3.2100
_cell_volume 1844.7(5)
_computing_cell_refinement 'CrysAlisPro 1.171.39.35c (Rigaku OD, 2017)'
_computing_data_collection 'CrysAlisPro 1.171.39.35c (Rigaku OD, 2017)'
_computing_data_reduction 'CrysAlisPro 1.171.39.35c (Rigaku OD, 2017)'
_computing_molecular_graphics 'Olex2 (Dolomanov et al., 2009)'
_computing_publication_material 'Olex2 (Dolomanov et al., 2009)'
_computing_structure_refinement 'ShelXL (Sheldrick, 2015)'
_computing_structure_solution 'ShelXT (Sheldrick, 2015)'
_diffrn_ambient_temperature 298.00(2)
_diffrn_detector 'CCD plate'
_diffrn_measured_fraction_theta_full 0.999
_diffrn_measured_fraction_theta_max 0.999
_diffrn_measurement_details
;
List of Runs (angles in degrees, time in seconds):

  # Type    Start    End  Width  t~exp~   \w     \q     \k     \f   Frames
#--------------------------------------------------------------------------
  1  \w    -69.00 113.00   0.50   15.00    --   29.89  54.00 -60.00  364
  2  \w     -4.00  21.00   0.50   15.00    --   29.89  54.00 -90.00   50
;
_diffrn_measurement_device 'two-circle diffractometer'
_diffrn_measurement_device_type 'XtaLAB Mini (ROW)'
_diffrn_measurement_method '\w scans'
_diffrn_orient_matrix_type 'CrysAlisPro convention (1999,Acta A55,543-557)'
_diffrn_orient_matrix_UB_11 0.0760505000
_diffrn_orient_matrix_UB_12 0.0246035000
_diffrn_orient_matrix_UB_13 -0.0004936000
_diffrn_orient_matrix_UB_21 -0.0381594000
_diffrn_orient_matrix_UB_22 0.0497961000
_diffrn_orient_matrix_UB_23 -0.0075314000
_diffrn_orient_matrix_UB_31 0.0021268000
_diffrn_orient_matrix_UB_32 0.0096241000
_diffrn_orient_matrix_UB_33 0.0397997000
_diffrn_radiation_monochromator graphite
_diffrn_radiation_probe x-ray
_diffrn_radiation_type MoK\a
_diffrn_radiation_wavelength 0.71073
_diffrn_reflns_av_R_equivalents 0.0492
_diffrn_reflns_av_unetI/netI 0.0876
_diffrn_reflns_Laue_measured_fraction_full 0.999
_diffrn_reflns_Laue_measured_fraction_max 0.999
_diffrn_reflns_limit_h_max 6
_diffrn_reflns_limit_h_min -9
_diffrn_reflns_limit_k_max 14
_diffrn_reflns_limit_k_min -9
_diffrn_reflns_limit_l_max 20
_diffrn_reflns_limit_l_min -20
_diffrn_reflns_number 5990
_diffrn_reflns_point_group_measured_fraction_full 0.999
_diffrn_reflns_point_group_measured_fraction_max 0.999
_diffrn_reflns_theta_full 24.993
_diffrn_reflns_theta_max 24.993
_diffrn_reflns_theta_min 2.838
_diffrn_source 'fine-focus sealed X-ray tube'
_diffrn_source_type 'Rigaku (Mo) X-ray Source'
_exptl_absorpt_coefficient_mu 0.081
_exptl_absorpt_correction_T_max 1.00000
_exptl_absorpt_correction_T_min 0.99196
_exptl_absorpt_correction_type multi-scan
_exptl_absorpt_process_details
;
CrysAlisPro 1.171.39.35c (Rigaku Oxford Diffraction, 2017)
Empirical absorption correction using spherical harmonics,
 implemented in SCALE3 ABSPACK scaling algorithm.
;
_exptl_crystal_colour 'clear light colourless'
_exptl_crystal_colour_lustre clear
_exptl_crystal_colour_modifier light
_exptl_crystal_colour_primary colourless
_exptl_crystal_density_diffrn 1.305
_exptl_crystal_description block
_exptl_crystal_F_000 760
_exptl_crystal_size_max 0.3
_exptl_crystal_size_mid 0.25
_exptl_crystal_size_min 0.25
_refine_diff_density_max 0.434
_refine_diff_density_min -0.277
_refine_diff_density_rms 0.064
_refine_ls_extinction_method none
_refine_ls_goodness_of_fit_ref 0.986
_refine_ls_hydrogen_treatment constr
_refine_ls_matrix_type full
_refine_ls_number_parameters 254
_refine_ls_number_reflns 3233
_refine_ls_number_restraints 0
_refine_ls_restrained_S_all 0.986
_refine_ls_R_factor_all 0.1497
_refine_ls_R_factor_gt 0.0822
_refine_ls_shift/su_max 0.000
_refine_ls_shift/su_mean 0.000
_refine_ls_structure_factor_coef Fsqd
_refine_ls_weighting_details 'w=1/[\s^2^(Fo^2^)+(0.1405P)^2^] where P=(Fo^2^+2Fc^2^)/3'
_refine_ls_weighting_scheme calc
_refine_ls_wR_factor_gt 0.2132
_refine_ls_wR_factor_ref 0.2842
_reflns_Friedel_coverage 0.000
_reflns_number_gt 1597
_reflns_number_total 3233
_reflns_threshold_expression 'I > 2\s(I)'
_cod_data_source_file d1cc02765d2.cif
_cod_data_source_block pt01581
_cod_depositor_comments 'Adding full bibliography for 7128811--7128812.cif.'
_cod_original_cell_volume 1844.8(6)
_cod_database_code 7128811
_shelx_shelxl_version_number 2018/1
_shelx_space_group_comment
;
The symmetry employed for this shelxl refinement is uniquely defined
by the following loop, which should always be used as a source of
symmetry information in preference to the above space-group names.
They are only intended as comments.
;
_reflns_odcompleteness_completeness 99.85
_reflns_odcompleteness_iscentric 1
_reflns_odcompleteness_theta 24.97
_olex2_refinement_description
;
1. Fixed Uiso
 At 1.2 times of:
  All C(H) groups
 At 1.5 times of:
  All O(H) groups
2.a Ternary CH refined with riding coordinates:
 C9(H9)
2.b Aromatic/amide H refined with riding coordinates:
 C1(H1), C12(H12), C4(H4), C15(H15), C25(H25), C16(H16), C14(H14), C3(H3),
 C2(H2A), C13(H13), C18(H18), C19(H19), C22(H22), C24(H24), C20(H20), C23(H23)
2.c Idealised tetrahedral OH refined as rotating group:
 O2(H2)
;
_olex2_submission_special_instructions 'No special instructions were received'
_oxdiff_exptl_absorpt_empirical_details
;
Empirical correction (ABSPACK) includes:
- Absorption correction using spherical harmonics
- Frame scaling
;
_oxdiff_exptl_absorpt_empirical_full_max 1.126
_oxdiff_exptl_absorpt_empirical_full_min 0.951

loop_
_space_group_symop_operation_xyz
'x, y, z'
'-x, y+1/2, -z+1/2'
'-x, -y, -z'
'x, -y-1/2, z-1/2'

loop_
_atom_site_label
_atom_site_type_symbol
_atom_site_fract_x
_atom_site_fract_y
_atom_site_fract_z
_atom_site_U_iso_or_equiv
_atom_site_adp_type
_atom_site_occupancy
_atom_site_site_symmetry_order
_atom_site_calc_flag
_atom_site_refinement_flags_posn
_atom_site_refinement_flags_adp
_atom_site_refinement_flags_occupancy
_atom_site_disorder_assembly
_atom_site_disorder_group
O1 O 0.6781(3) 0.8673(2) 0.55907(17) 0.0671(9) Uani 1 1 d . . . . .
O2 O 0.4048(4) 0.6015(3) 0.61612(18) 0.0762(10) Uani 1 1 d . . . . .
H2 H 0.337546 0.585258 0.645034 0.114 Uiso 1 1 calc GR . . . .
C6 C 0.4253(5) 0.8407(3) 0.6028(2) 0.0494(10) Uani 1 1 d . . . . .
C5 C 0.3505(5) 0.8230(3) 0.6703(2) 0.0534(10) Uani 1 1 d . . . . .
C10 C 0.5275(5) 0.6802(3) 0.7349(2) 0.0537(10) Uani 1 1 d . . . . .
C7 C 0.5921(5) 0.8071(3) 0.5908(2) 0.0525(10) Uani 1 1 d . . . . .
C11 C 0.4339(5) 0.7716(3) 0.7395(2) 0.0515(10) Uani 1 1 d . . . . .
C8 C 0.6469(5) 0.6970(3) 0.6117(2) 0.0532(10) Uani 1 1 d . . . . .
C9 C 0.5507(5) 0.6275(3) 0.6596(2) 0.0570(11) Uani 1 1 d . . . . .
H9 H 0.610730 0.561616 0.670515 0.068 Uiso 1 1 calc R . . . .
C1 C 0.3453(5) 0.8958(3) 0.5424(3) 0.0658(12) Uani 1 1 d . . . . .
H1 H 0.396971 0.910098 0.499005 0.079 Uiso 1 1 calc R . . . .
C12 C 0.4188(5) 0.8157(3) 0.8106(3) 0.0648(12) Uani 1 1 d . . . . .
H12 H 0.356411 0.876303 0.813819 0.078 Uiso 1 1 calc R . . . .
C4 C 0.1940(5) 0.8590(3) 0.6721(3) 0.0658(12) Uani 1 1 d . . . . .
H4 H 0.142061 0.847757 0.715933 0.079 Uiso 1 1 calc R . . . .
C26 C 0.9677(5) 0.5332(4) 0.6527(3) 0.0689(13) Uani 1 1 d . . . . .
C15 C 0.6031(5) 0.6377(4) 0.8020(3) 0.0676(12) Uani 1 1 d . . . . .
H15 H 0.666191 0.577258 0.799411 0.081 Uiso 1 1 calc R . . . .
C25 C 1.0188(5) 0.6104(4) 0.7126(3) 0.0729(13) Uani 1 1 d . . . . .
H25 H 0.970055 0.676658 0.713150 0.088 Uiso 1 1 calc R . . . .
C21 C 1.0485(5) 0.4319(4) 0.6580(3) 0.0740(14) Uani 1 1 d . . . . .
C16 C 0.7810(5) 0.6643(3) 0.5864(3) 0.0684(13) Uani 1 1 d . . . . .
H16 H 0.838937 0.714107 0.561290 0.082 Uiso 1 1 calc R . . . .
C17 C 0.8494(5) 0.5549(4) 0.5940(3) 0.0722(13) Uani 1 1 d . . . . .
C14 C 0.5867(6) 0.6831(4) 0.8720(3) 0.0771(14) Uani 1 1 d . . . . .
H14 H 0.638736 0.653411 0.916111 0.093 Uiso 1 1 calc R . . . .
C3 C 0.1147(6) 0.9104(4) 0.6111(3) 0.0793(14) Uani 1 1 d . . . . .
H3 H 0.009470 0.932632 0.613603 0.095 Uiso 1 1 calc R . . . .
C2 C 0.1897(5) 0.9295(4) 0.5461(3) 0.0795(14) Uani 1 1 d . . . . .
H2A H 0.135725 0.964964 0.504851 0.095 Uiso 1 1 calc R . . . .
C13 C 0.4934(6) 0.7724(4) 0.8769(3) 0.0802(14) Uani 1 1 d . . . . .
H13 H 0.480931 0.803043 0.924175 0.096 Uiso 1 1 calc R . . . .
C18 C 0.8086(6) 0.4762(4) 0.5433(3) 0.0792(14) Uani 1 1 d . . . . .
H18 H 0.728918 0.491328 0.504158 0.095 Uiso 1 1 calc R . . . .
C19 C 0.8745(7) 0.3753(4) 0.5443(4) 0.0858(16) Uani 1 1 d . . . . .
H19 H 0.838540 0.324475 0.508201 0.103 Uiso 1 1 calc R . . . .
C22 C 1.1702(7) 0.4162(5) 0.7168(4) 0.0964(19) Uani 1 1 d . . . . .
H22 H 1.224172 0.351543 0.719219 0.116 Uiso 1 1 calc R . . . .
C24 C 1.1379(7) 0.5843(5) 0.7670(4) 0.0951(17) Uani 1 1 d . . . . .
H24 H 1.170282 0.633787 0.804696 0.114 Uiso 1 1 calc R . . . .
C20 C 0.9973(8) 0.3529(5) 0.6017(5) 0.108(2) Uani 1 1 d . . . . .
H20 H 1.046119 0.286535 0.603456 0.130 Uiso 1 1 calc R . . . .
C23 C 1.2119(8) 0.4874(6) 0.7684(4) 0.112(2) Uani 1 1 d . . . . .
H23 H 1.293167 0.472417 0.806801 0.134 Uiso 1 1 calc R . . . .

loop_
_atom_site_aniso_label
_atom_site_aniso_U_11
_atom_site_aniso_U_22
_atom_site_aniso_U_33
_atom_site_aniso_U_23
_atom_site_aniso_U_13
_atom_site_aniso_U_12
O1 0.0605(18) 0.0648(18) 0.077(2) 0.0213(16) 0.0137(16) -0.0035(14)
O2 0.077(2) 0.070(2) 0.084(2) -0.0176(17) 0.0201(17) -0.0188(17)
C6 0.049(2) 0.044(2) 0.055(2) 0.0030(18) 0.0062(18) 0.0054(17)
C5 0.052(2) 0.046(2) 0.063(3) -0.0006(19) 0.0115(19) 0.0014(18)
C10 0.051(2) 0.049(2) 0.063(3) 0.003(2) 0.0165(19) -0.0022(19)
C7 0.052(2) 0.049(2) 0.057(2) 0.0035(19) 0.0077(19) 0.0035(19)
C11 0.053(2) 0.047(2) 0.057(2) 0.0013(19) 0.0162(19) -0.0022(19)
C8 0.052(2) 0.050(2) 0.059(2) 0.0008(18) 0.0125(19) 0.0022(19)
C9 0.061(3) 0.046(2) 0.067(3) 0.003(2) 0.019(2) -0.005(2)
C1 0.058(3) 0.064(3) 0.077(3) 0.013(2) 0.013(2) 0.004(2)
C12 0.073(3) 0.060(3) 0.064(3) -0.005(2) 0.019(2) -0.005(2)
C4 0.056(3) 0.057(3) 0.088(3) 0.007(2) 0.029(2) 0.004(2)
C26 0.039(2) 0.083(3) 0.087(3) 0.027(3) 0.021(2) 0.004(2)
C15 0.063(3) 0.064(3) 0.076(3) 0.018(2) 0.013(2) 0.007(2)
C25 0.064(3) 0.061(3) 0.096(4) 0.011(3) 0.018(3) 0.001(2)
C21 0.050(3) 0.070(3) 0.107(4) 0.019(3) 0.032(3) 0.010(2)
C16 0.060(3) 0.059(3) 0.090(3) 0.014(2) 0.024(2) 0.009(2)
C17 0.056(3) 0.077(3) 0.088(3) 0.007(3) 0.028(2) 0.003(2)
C14 0.080(3) 0.092(4) 0.058(3) 0.012(3) 0.003(2) -0.005(3)
C3 0.058(3) 0.078(3) 0.104(4) 0.014(3) 0.016(3) 0.020(2)
C2 0.062(3) 0.086(3) 0.090(4) 0.019(3) 0.003(3) 0.020(3)
C13 0.094(4) 0.081(3) 0.069(3) -0.005(3) 0.020(3) 0.002(3)
C18 0.075(3) 0.076(3) 0.091(4) -0.016(3) 0.028(3) -0.003(3)
C19 0.084(4) 0.069(3) 0.110(4) -0.020(3) 0.037(3) -0.009(3)
C22 0.066(4) 0.089(4) 0.136(6) 0.046(4) 0.019(4) 0.010(3)
C24 0.071(3) 0.114(5) 0.100(4) 0.023(4) 0.004(3) -0.011(3)
C20 0.089(4) 0.087(4) 0.159(6) 0.003(5) 0.065(4) 0.007(3)
C23 0.074(4) 0.131(6) 0.130(6) 0.061(5) 0.009(4) 0.004(4)

loop_
_atom_type_symbol
_atom_type_description
_atom_type_scat_dispersion_real
_atom_type_scat_dispersion_imag
_atom_type_scat_source
C C 0.0033 0.0016 'International Tables Vol C Tables 4.2.6.8 and 6.1.1.4'
H H 0.0000 0.0000 'International Tables Vol C Tables 4.2.6.8 and 6.1.1.4'
O O 0.0106 0.0060 'International Tables Vol C Tables 4.2.6.8 and 6.1.1.4'

loop_
_geom_angle_atom_site_label_1
_geom_angle_atom_site_label_2
_geom_angle_atom_site_label_3
_geom_angle
_geom_angle_site_symmetry_1
_geom_angle_site_symmetry_3
_geom_angle_publ_flag
C5 C6 C7 124.8(4) . . ?
C1 C6 C5 120.0(4) . . ?
C1 C6 C7 115.1(4) . . ?
C6 C5 C11 122.8(4) . . ?
C4 C5 C6 117.7(4) . . ?
C4 C5 C11 119.4(4) . . ?
C11 C10 C9 122.2(4) . . ?
C15 C10 C11 118.7(4) . . ?
C15 C10 C9 119.1(4) . . ?
O1 C7 C6 119.4(3) . . ?
O1 C7 C8 120.6(3) . . ?
C8 C7 C6 119.8(3) . . ?
C10 C11 C5 122.1(3) . . ?
C12 C11 C5 119.0(4) . . ?
C12 C11 C10 118.9(4) . . ?
C7 C8 C9 120.6(3) . . ?
C16 C8 C7 117.4(4) . . ?
C16 C8 C9 122.0(4) . . ?
O2 C9 C10 113.4(3) . . ?
O2 C9 C8 108.4(3) . . ?
C8 C9 C10 110.9(3) . . ?
C2 C1 C6 120.6(4) . . ?
C13 C12 C11 122.0(4) . . ?
C3 C4 C5 121.6(4) . . ?
C21 C26 C25 115.9(4) . . ?
C17 C26 C25 122.8(4) . . ?
C17 C26 C21 121.3(5) . . ?
C14 C15 C10 121.4(4) . . ?
C24 C25 C26 119.4(5) . . ?
C22 C21 C26 118.6(5) . . ?
C22 C21 C20 124.0(5) . . ?
C20 C21 C26 117.4(5) . . ?
C8 C16 C17 126.3(4) . . ?
C26 C17 C16 119.2(5) . . ?
C18 C17 C26 117.5(5) . . ?
C18 C17 C16 123.1(5) . . ?
C15 C14 C13 120.2(4) . . ?
C4 C3 C2 120.4(4) . . ?
C3 C2 C1 119.6(4) . . ?
C14 C13 C12 118.9(5) . . ?
C17 C18 C19 126.0(5) . . ?
C18 C19 C20 117.4(5) . . ?
C23 C22 C21 123.2(6) . . ?
C25 C24 C23 122.1(6) . . ?
C19 C20 C21 120.4(5) . . ?
C22 C23 C24 120.8(6) . . ?

loop_
_geom_bond_atom_site_label_1
_geom_bond_atom_site_label_2
_geom_bond_distance
_geom_bond_site_symmetry_2
_geom_bond_publ_flag
O1 C7 1.218(4) . ?
O2 C9 1.416(5) . ?
C6 C5 1.410(5) . ?
C6 C7 1.496(5) . ?
C6 C1 1.384(6) . ?
C5 C11 1.491(5) . ?
C5 C4 1.391(5) . ?
C10 C11 1.400(5) . ?
C10 C9 1.508(5) . ?
C10 C15 1.390(6) . ?
C7 C8 1.495(5) . ?
C11 C12 1.383(6) . ?
C8 C9 1.501(5) . ?
C8 C16 1.314(6) . ?
C1 C2 1.380(6) . ?
C12 C13 1.379(6) . ?
C4 C3 1.369(6) . ?
C26 C25 1.465(7) . ?
C26 C21 1.443(6) . ?
C26 C17 1.387(6) . ?
C15 C14 1.374(6) . ?
C25 C24 1.354(7) . ?
C21 C22 1.395(7) . ?
C21 C20 1.438(8) . ?
C16 C17 1.493(6) . ?
C17 C18 1.353(6) . ?
C14 C13 1.378(7) . ?
C3 C2 1.376(7) . ?
C18 C19 1.386(7) . ?
C19 C20 1.398(8) . ?
C22 C23 1.299(9) . ?
C24 C23 1.368(8) . ?
